data_7132632
loop_
_publ_author_name
'Obi, Akachukwu D.'
'Deng, Chun-Lin'
'Alexis, Andrew J.'
'Dickie, Diane A.'
'Gilliard, Jr, Robert J'

_publ_section_title
;
 Geminal bimetallic coordination of a carbone to main-group and transition
 metals.
;
_journal_issue 14
_journal_name_full 'Chemical communications (Cambridge, England)'
_journal_page_first 1880
_journal_page_last 1883
_journal_paper_doi 10.1039/d3cc06226k
_journal_volume 60
_journal_year 2024
_chemical_formula_moiety 'C37 H29 Br P2 Sb, F6 Sb, C4 H8 O'
_chemical_formula_sum 'C41 H37 Br F6 O P2 Sb2'
_chemical_formula_weight 1045.05
_space_group_crystal_system monoclinic
_space_group_IT_number 14
_space_group_name_Hall '-P 2ybc'
_space_group_name_H-M_alt 'P 1 21/c 1'
_atom_sites_solution_hydrogens geom
_atom_sites_solution_primary iterative
_audit_creation_date 2023-12-05
_audit_creation_method
;
Olex2 1.5
(compiled 2023.08.24 svn.re1ec1418 for OlexSys, GUI svn.r6817)
;
_audit_update_record
;
2023-12-05 deposited with the CCDC.	2024-01-16 downloaded from the CCDC.
;
_cell_angle_alpha 90
_cell_angle_beta 92.122(2)
_cell_angle_gamma 90
_cell_formula_units_Z 4
_cell_length_a 10.3202(8)
_cell_length_b 20.6841(13)
_cell_length_c 18.5080(13)
_cell_measurement_reflns_used 3241
_cell_measurement_temperature 100.0
_cell_measurement_theta_max 25.57
_cell_measurement_theta_min 2.53
_cell_volume 3948.1(5)
_computing_cell_refinement 'SAINT v7.68A (Bruker, 2009)'
_computing_data_collection 'Bruker Instrument Service V6.2.14'
_computing_data_reduction 'SAINT v7.68A (Bruker, 2009)'
_computing_molecular_graphics 'Olex2 1.5 (Dolomanov et al., 2009)'
_computing_publication_material 'Olex2 1.5 (Dolomanov et al., 2009)'
_computing_structure_refinement 'XL  (Sheldrick, 2008)'
_computing_structure_solution 'olex2.solve 1.5 (Bourhis et al., 2015)'
_diffrn_ambient_temperature 100.00
_diffrn_detector_area_resol_mean 7.3910
_diffrn_detector_type 'Photon III'
_diffrn_measured_fraction_theta_full 1.000
_diffrn_measured_fraction_theta_max 0.997
_diffrn_measurement_device 'Kappa four--circle diffractometer'
_diffrn_measurement_device_type 'Bruker D8 Venture'
_diffrn_measurement_method '\f and \w scans'
_diffrn_radiation_type MoK\a
_diffrn_radiation_wavelength 0.71073
_diffrn_reflns_av_R_equivalents 0.0599
_diffrn_reflns_av_unetI/netI 0.0249
_diffrn_reflns_Laue_measured_fraction_full 1.000
_diffrn_reflns_Laue_measured_fraction_max 0.997
_diffrn_reflns_limit_h_max 13
_diffrn_reflns_limit_h_min -13
_diffrn_reflns_limit_k_max 27
_diffrn_reflns_limit_k_min -27
_diffrn_reflns_limit_l_max 24
_diffrn_reflns_limit_l_min -24
_diffrn_reflns_number 109972
_diffrn_reflns_point_group_measured_fraction_full 1.000
_diffrn_reflns_point_group_measured_fraction_max 0.997
_diffrn_reflns_theta_full 25.242
_diffrn_reflns_theta_max 27.941
_diffrn_reflns_theta_min 1.477
_exptl_absorpt_coefficient_mu 2.522
_exptl_absorpt_correction_T_max 0.7456
_exptl_absorpt_correction_T_min 0.6656
_exptl_absorpt_correction_type multi-scan
_exptl_absorpt_process_details
;
 SADABS-2016/2 (Bruker,2016/2) was used for absorption correction.
wR2(int) was 0.0828 before and 0.0678 after correction.
The Ratio of minimum to maximum transmission is 0.7955.
The \l/2 correction factor is 0.00150.
;
_exptl_crystal_colour yellow
_exptl_crystal_colour_primary yellow
_exptl_crystal_density_diffrn 1.758
_exptl_crystal_description plate
_exptl_crystal_F_000 2048
_exptl_crystal_preparation THF/hexanes
_exptl_crystal_size_max 0.089
_exptl_crystal_size_mid 0.085
_exptl_crystal_size_min 0.056
_refine_diff_density_max 1.482
_refine_diff_density_min -0.975
_refine_diff_density_rms 0.083
_refine_ls_extinction_method none
_refine_ls_goodness_of_fit_ref 1.023
_refine_ls_hydrogen_treatment constr
_refine_ls_matrix_type full
_refine_ls_number_parameters 478
_refine_ls_number_reflns 9453
_refine_ls_number_restraints 0
_refine_ls_restrained_S_all 1.023
_refine_ls_R_factor_all 0.0332
_refine_ls_R_factor_gt 0.0253
_refine_ls_shift/su_max 0.002
_refine_ls_shift/su_mean 0.000
_refine_ls_structure_factor_coef Fsqd
_refine_ls_weighting_details 'w=1/[\s^2^(Fo^2^)+(0.0199P)^2^+5.9586P] where P=(Fo^2^+2Fc^2^)/3'
_refine_ls_weighting_scheme calc
_refine_ls_wR_factor_gt 0.0546
_refine_ls_wR_factor_ref 0.0580
_reflns_Friedel_coverage 0.000
_reflns_number_gt 8190
_reflns_number_total 9453
_reflns_threshold_expression 'I > 2\s(I)'
_cod_data_source_file d3cc06226k2.cif
_cod_data_source_block 4_SbF6
_cod_depositor_comments 'Adding full bibliography for 7132627--7132633.cif.'
_cod_database_code 7132632
_shelx_shelxl_version_number 2019/1
_shelx_space_group_comment
;
The symmetry employed for this shelxl refinement is uniquely defined
by the following loop, which should always be used as a source of
symmetry information in preference to the above space-group names.
They are only intended as comments.
;
_olex2_refinement_description
;
1. Fixed Uiso
 At 1.2 times of:
  All C(H) groups, All C(H,H) groups
2.a Ternary CH refined with riding coordinates:
 C1(H1)
2.b Secondary CH2 refined with riding coordinates:
 C38(H38A,H38B), C39(H39A,H39B), C40(H40A,H40B), C41(H41A,H41B)
2.c Aromatic/amide H refined with riding coordinates:
 C4(H4), C5(H5), C6(H6), C7(H7), C9(H9), C10(H10), C11(H11), C12(H12),
 C13(H13), C15(H15), C16(H16), C17(H17), C18(H18), C19(H19), C22(H22), C23(H23),
  C24(H24), C25(H25), C27(H27), C28(H28), C29(H29), C30(H30), C31(H31),
 C33(H33), C34(H34), C35(H35), C36(H36), C37(H37)
;
_olex2_submission_special_instructions 'No special instructions were received'

loop_
_space_group_symop_operation_xyz
'x, y, z'
'-x, y+1/2, -z+1/2'
'-x, -y, -z'
'x, -y-1/2, z-1/2'

loop_
_atom_site_label
_atom_site_type_symbol
_atom_site_fract_x
_atom_site_fract_y
_atom_site_fract_z
_atom_site_U_iso_or_equiv
_atom_site_adp_type
_atom_site_occupancy
_atom_site_site_symmetry_order
_atom_site_calc_flag
_atom_site_refinement_flags_posn
_atom_site_refinement_flags_adp
_atom_site_refinement_flags_occupancy
_atom_site_disorder_assembly
_atom_site_disorder_group
Sb1 Sb 0.23016(2) 0.57171(2) 0.33463(2) 0.01598(4) Uani 1 1 d . . . . .
Br1 Br 0.32129(2) 0.47516(2) 0.42303(2) 0.02831(6) Uani 1 1 d . . . . .
P1 P 0.32147(5) 0.68754(3) 0.23187(3) 0.01408(11) Uani 1 1 d . . . . .
P2 P 0.12500(6) 0.72952(3) 0.34450(3) 0.01438(11) Uani 1 1 d . . . . .
C1 C 0.1732(2) 0.67848(11) 0.27406(12) 0.0157(4) Uani 1 1 d . . . . .
H1 H 0.100786 0.672667 0.237230 0.019 Uiso 1 1 calc R U . . .
C2 C 0.4110(2) 0.62589(11) 0.35300(12) 0.0152(4) Uani 1 1 d . . . . .
C3 C 0.4404(2) 0.67599(11) 0.30437(12) 0.0151(4) Uani 1 1 d . . . . .
C4 C 0.5517(2) 0.71361(11) 0.31418(12) 0.0170(4) Uani 1 1 d . . . . .
H4 H 0.569853 0.747059 0.280864 0.020 Uiso 1 1 calc R U . . .
C5 C 0.6359(2) 0.70188(12) 0.37292(13) 0.0203(5) Uani 1 1 d . . . . .
H5 H 0.711266 0.727732 0.380457 0.024 Uiso 1 1 calc R U . . .
C6 C 0.6094(2) 0.65215(12) 0.42067(13) 0.0207(5) Uani 1 1 d . . . . .
H6 H 0.667575 0.643838 0.460584 0.025 Uiso 1 1 calc R U . . .
C7 C 0.4984(2) 0.61432(12) 0.41056(12) 0.0181(5) Uani 1 1 d . . . . .
H7 H 0.482173 0.580227 0.443415 0.022 Uiso 1 1 calc R U . . .
C8 C 0.3341(2) 0.62259(11) 0.16755(12) 0.0171(5) Uani 1 1 d . . . . .
C9 C 0.4452(2) 0.58525(12) 0.16531(14) 0.0239(5) Uani 1 1 d . . . . .
H9 H 0.515427 0.592781 0.198897 0.029 Uiso 1 1 calc R U . . .
C10 C 0.4537(3) 0.53676(13) 0.11379(15) 0.0277(6) Uani 1 1 d . . . . .
H10 H 0.530261 0.511417 0.111937 0.033 Uiso 1 1 calc R U . . .
C11 C 0.3515(3) 0.52517(13) 0.06526(15) 0.0294(6) Uani 1 1 d . . . . .
H11 H 0.356904 0.491125 0.031054 0.035 Uiso 1 1 calc R U . . .
C12 C 0.2419(3) 0.56296(15) 0.06647(16) 0.0346(7) Uani 1 1 d . . . . .
H12 H 0.172295 0.555388 0.032479 0.041 Uiso 1 1 calc R U . . .
C13 C 0.2324(3) 0.61197(14) 0.11696(14) 0.0282(6) Uani 1 1 d . . . . .
H13 H 0.157043 0.638311 0.117207 0.034 Uiso 1 1 calc R U . . .
C14 C 0.3469(2) 0.76063(11) 0.18018(12) 0.0157(4) Uani 1 1 d . . . . .
C15 C 0.4676(2) 0.77322(11) 0.15305(12) 0.0189(5) Uani 1 1 d . . . . .
H15 H 0.537069 0.743684 0.161293 0.023 Uiso 1 1 calc R U . . .
C16 C 0.4861(2) 0.82931(12) 0.11376(13) 0.0221(5) Uani 1 1 d . . . . .
H16 H 0.568960 0.838643 0.095631 0.027 Uiso 1 1 calc R U . . .
C17 C 0.3838(3) 0.87193(12) 0.10083(13) 0.0237(5) Uani 1 1 d . . . . .
H17 H 0.397171 0.910628 0.074481 0.028 Uiso 1 1 calc R U . . .
C18 C 0.2627(3) 0.85818(12) 0.12617(13) 0.0232(5) Uani 1 1 d . . . . .
H18 H 0.192661 0.887050 0.116378 0.028 Uiso 1 1 calc R U . . .
C19 C 0.2428(2) 0.80214(12) 0.16607(12) 0.0197(5) Uani 1 1 d . . . . .
H19 H 0.159457 0.792414 0.183364 0.024 Uiso 1 1 calc R U . . .
C20 C 0.1181(2) 0.61409(11) 0.41971(12) 0.0153(4) Uani 1 1 d . . . . .
C21 C 0.0671(2) 0.67691(11) 0.41360(12) 0.0160(4) Uani 1 1 d . . . . .
C22 C -0.0211(2) 0.70050(11) 0.46268(13) 0.0189(5) Uani 1 1 d . . . . .
H22 H -0.053620 0.743313 0.457963 0.023 Uiso 1 1 calc R U . . .
C23 C -0.0609(2) 0.66104(12) 0.51841(13) 0.0202(5) Uani 1 1 d . . . . .
H23 H -0.122163 0.676414 0.551390 0.024 Uiso 1 1 calc R U . . .
C24 C -0.0108(2) 0.59929(12) 0.52563(13) 0.0193(5) Uani 1 1 d . . . . .
H24 H -0.037376 0.572393 0.563955 0.023 Uiso 1 1 calc R U . . .
C25 C 0.0782(2) 0.57621(11) 0.47727(13) 0.0175(5) Uani 1 1 d . . . . .
H25 H 0.112523 0.533873 0.483497 0.021 Uiso 1 1 calc R U . . .
C26 C -0.0023(2) 0.78567(11) 0.31795(13) 0.0183(5) Uani 1 1 d . . . . .
C27 C -0.0832(2) 0.77349(13) 0.25734(14) 0.0243(5) Uani 1 1 d . . . . .
H27 H -0.070768 0.735881 0.228957 0.029 Uiso 1 1 calc R U . . .
C28 C -0.1818(3) 0.81672(15) 0.23883(16) 0.0315(6) Uani 1 1 d . . . . .
H28 H -0.235495 0.809135 0.196883 0.038 Uiso 1 1 calc R U . . .
C29 C -0.2026(3) 0.87067(14) 0.28087(17) 0.0334(7) Uani 1 1 d . . . . .
H29 H -0.270688 0.899797 0.267840 0.040 Uiso 1 1 calc R U . . .
C30 C -0.1244(3) 0.88248(14) 0.34201(16) 0.0312(6) Uani 1 1 d . . . . .
H30 H -0.139820 0.919267 0.371217 0.037 Uiso 1 1 calc R U . . .
C31 C -0.0236(3) 0.84039(12) 0.36049(14) 0.0241(5) Uani 1 1 d . . . . .
H31 H 0.030896 0.848740 0.401940 0.029 Uiso 1 1 calc R U . . .
C32 C 0.2564(2) 0.77720(11) 0.38261(12) 0.0156(4) Uani 1 1 d . . . . .
C33 C 0.2960(2) 0.83233(11) 0.34550(13) 0.0200(5) Uani 1 1 d . . . . .
H33 H 0.249958 0.845617 0.302662 0.024 Uiso 1 1 calc R U . . .
C34 C 0.4020(3) 0.86745(12) 0.37104(14) 0.0248(5) Uani 1 1 d . . . . .
H34 H 0.429966 0.904240 0.345113 0.030 Uiso 1 1 calc R U . . .
C35 C 0.4677(3) 0.84905(12) 0.43448(15) 0.0267(6) Uani 1 1 d . . . . .
H35 H 0.540455 0.873290 0.452004 0.032 Uiso 1 1 calc R U . . .
C36 C 0.4273(3) 0.79534(12) 0.47233(13) 0.0243(5) Uani 1 1 d . . . . .
H36 H 0.472252 0.783147 0.515923 0.029 Uiso 1 1 calc R U . . .
C37 C 0.3214(2) 0.75914(12) 0.44707(12) 0.0188(5) Uani 1 1 d . . . . .
H37 H 0.293648 0.722526 0.473349 0.023 Uiso 1 1 calc R U . . .
Sb2 Sb 0.83893(2) 0.64211(2) 0.08498(2) 0.02563(5) Uani 1 1 d . . . . .
F1 F 0.92749(17) 0.59869(9) 0.16097(9) 0.0398(4) Uani 1 1 d . . . . .
F2 F 0.72849(17) 0.67801(10) 0.15227(10) 0.0455(5) Uani 1 1 d . . . . .
F3 F 0.7255(2) 0.57324(11) 0.07090(12) 0.0595(6) Uani 1 1 d . . . . .
F4 F 0.75611(19) 0.68864(12) 0.01045(12) 0.0651(7) Uani 1 1 d . . . . .
F5 F 0.95154(19) 0.60593(11) 0.01870(10) 0.0520(5) Uani 1 1 d . . . . .
F6 F 0.95697(16) 0.70994(8) 0.10069(10) 0.0390(4) Uani 1 1 d . . . . .
O1 O 0.93033(19) 0.50117(10) 0.34129(10) 0.0314(4) Uani 1 1 d . . . . .
C38 C 0.8235(3) 0.54120(16) 0.35720(17) 0.0400(8) Uani 1 1 d . . . . .
H38A H 0.854352 0.584653 0.372230 0.048 Uiso 1 1 calc R U . . .
H38B H 0.774865 0.522265 0.397187 0.048 Uiso 1 1 calc R U . . .
C39 C 0.7375(3) 0.54623(15) 0.29044(14) 0.0308(6) Uani 1 1 d . . . . .
H39A H 0.755181 0.586487 0.263584 0.037 Uiso 1 1 calc R U . . .
H39B H 0.644941 0.545408 0.302589 0.037 Uiso 1 1 calc R U . . .
C40 C 0.7727(3) 0.48687(13) 0.24657(14) 0.0286(6) Uani 1 1 d . . . . .
H40A H 0.717957 0.449373 0.258600 0.034 Uiso 1 1 calc R U . . .
H40B H 0.763616 0.495512 0.194019 0.034 Uiso 1 1 calc R U . . .
C41 C 0.9137(3) 0.47539(13) 0.26989(14) 0.0267(6) Uani 1 1 d . . . . .
H41A H 0.933672 0.428569 0.269790 0.032 Uiso 1 1 calc R U . . .
H41B H 0.972113 0.497495 0.236561 0.032 Uiso 1 1 calc R U . . .

loop_
_atom_site_aniso_label
_atom_site_aniso_U_11
_atom_site_aniso_U_22
_atom_site_aniso_U_33
_atom_site_aniso_U_23
_atom_site_aniso_U_13
_atom_site_aniso_U_12
Sb1 0.01366(7) 0.01386(7) 0.02060(8) 0.00031(6) 0.00325(6) -0.00083(6)
Br1 0.02159(13) 0.02011(12) 0.04367(16) 0.01261(11) 0.00732(11) 0.00448(10)
P1 0.0120(3) 0.0161(3) 0.0141(3) 0.0007(2) 0.0000(2) -0.0008(2)
P2 0.0135(3) 0.0147(3) 0.0150(3) 0.0012(2) 0.0006(2) 0.0002(2)
C1 0.0142(11) 0.0172(11) 0.0156(10) -0.0006(9) -0.0004(8) -0.0018(9)
C2 0.0125(10) 0.0166(11) 0.0166(11) -0.0003(8) 0.0025(8) 0.0011(8)
C3 0.0143(11) 0.0175(11) 0.0134(10) 0.0000(8) 0.0003(8) 0.0011(9)
C4 0.0156(11) 0.0189(11) 0.0165(11) 0.0011(9) 0.0022(8) -0.0020(9)
C5 0.0150(11) 0.0244(12) 0.0216(12) -0.0027(10) -0.0009(9) -0.0028(9)
C6 0.0170(11) 0.0279(13) 0.0171(11) -0.0019(10) -0.0027(9) 0.0041(10)
C7 0.0172(11) 0.0201(11) 0.0173(11) 0.0033(9) 0.0033(9) 0.0032(9)
C8 0.0173(11) 0.0166(11) 0.0174(11) -0.0001(9) 0.0017(9) -0.0032(9)
C9 0.0221(12) 0.0247(13) 0.0248(13) -0.0024(10) -0.0003(10) 0.0024(10)
C10 0.0313(14) 0.0222(13) 0.0297(14) -0.0032(11) 0.0047(11) 0.0049(11)
C11 0.0390(16) 0.0239(13) 0.0258(13) -0.0079(11) 0.0053(11) -0.0044(12)
C12 0.0296(15) 0.0423(17) 0.0313(15) -0.0152(13) -0.0067(12) -0.0033(13)
C13 0.0205(13) 0.0360(15) 0.0279(14) -0.0100(12) -0.0038(10) 0.0030(11)
C14 0.0150(11) 0.0143(10) 0.0175(11) -0.0002(9) -0.0049(8) -0.0015(8)
C15 0.0193(12) 0.0196(11) 0.0178(11) 0.0016(9) 0.0013(9) 0.0004(9)
C16 0.0224(12) 0.0237(12) 0.0203(12) 0.0032(10) 0.0026(9) -0.0042(10)
C17 0.0311(14) 0.0219(12) 0.0181(11) 0.0046(10) 0.0003(10) -0.0019(10)
C18 0.0257(13) 0.0232(12) 0.0205(12) 0.0057(10) -0.0023(10) 0.0050(10)
C19 0.0161(11) 0.0251(12) 0.0179(11) 0.0025(9) 0.0000(9) 0.0003(9)
C20 0.0126(10) 0.0166(11) 0.0167(11) -0.0009(9) -0.0007(8) -0.0016(8)
C21 0.0152(11) 0.0165(11) 0.0161(11) 0.0008(9) 0.0000(8) -0.0029(9)
C22 0.0198(12) 0.0171(11) 0.0199(11) -0.0008(9) 0.0015(9) 0.0006(9)
C23 0.0191(12) 0.0227(12) 0.0191(11) -0.0018(9) 0.0039(9) -0.0037(10)
C24 0.0182(11) 0.0223(12) 0.0174(11) 0.0015(9) 0.0001(9) -0.0053(9)
C25 0.0159(11) 0.0144(11) 0.0223(11) 0.0013(9) -0.0008(9) -0.0037(9)
C26 0.0158(11) 0.0190(11) 0.0203(11) 0.0062(9) 0.0024(9) 0.0027(9)
C27 0.0172(12) 0.0308(14) 0.0248(12) 0.0028(11) 0.0002(10) 0.0009(10)
C28 0.0168(12) 0.0429(17) 0.0345(15) 0.0119(13) -0.0038(11) 0.0011(11)
C29 0.0205(13) 0.0355(16) 0.0444(17) 0.0166(13) 0.0039(12) 0.0096(11)
C30 0.0302(15) 0.0266(14) 0.0375(15) 0.0071(12) 0.0086(12) 0.0095(11)
C31 0.0259(13) 0.0225(12) 0.0241(12) 0.0053(10) 0.0026(10) 0.0042(10)
C32 0.0153(11) 0.0153(11) 0.0161(10) 0.0005(9) 0.0001(8) -0.0009(9)
C33 0.0226(12) 0.0167(11) 0.0204(12) 0.0027(9) -0.0040(9) 0.0003(9)
C34 0.0267(13) 0.0158(11) 0.0317(14) 0.0036(10) -0.0013(11) -0.0039(10)
C35 0.0265(13) 0.0212(13) 0.0315(14) -0.0040(11) -0.0091(11) -0.0044(10)
C36 0.0267(13) 0.0255(13) 0.0201(12) 0.0005(10) -0.0064(10) 0.0020(10)
C37 0.0213(12) 0.0182(11) 0.0170(11) 0.0014(9) 0.0009(9) 0.0018(9)
Sb2 0.02145(9) 0.03159(10) 0.02350(9) 0.00104(7) -0.00401(6) -0.00440(7)
F1 0.0364(10) 0.0440(10) 0.0390(10) 0.0189(8) 0.0012(8) 0.0029(8)
F2 0.0275(9) 0.0541(12) 0.0550(12) -0.0136(9) 0.0041(8) 0.0052(8)
F3 0.0548(13) 0.0635(14) 0.0603(13) -0.0202(11) 0.0047(10) -0.0359(11)
F4 0.0367(11) 0.0977(18) 0.0592(13) 0.0385(13) -0.0217(10) -0.0045(11)
F5 0.0422(11) 0.0812(15) 0.0330(10) -0.0150(10) 0.0056(8) 0.0010(10)
F6 0.0325(9) 0.0325(9) 0.0513(11) 0.0088(8) -0.0070(8) -0.0086(7)
O1 0.0305(10) 0.0365(11) 0.0266(10) -0.0080(8) -0.0069(8) 0.0138(9)
C38 0.0335(16) 0.0440(18) 0.0417(17) -0.0202(15) -0.0109(13) 0.0134(14)
C39 0.0291(14) 0.0378(15) 0.0253(13) -0.0036(12) -0.0030(11) 0.0091(12)
C40 0.0322(15) 0.0296(14) 0.0236(13) -0.0018(11) -0.0043(11) -0.0037(11)
C41 0.0313(14) 0.0242(13) 0.0247(13) -0.0034(10) 0.0026(11) 0.0027(11)

loop_
_atom_type_symbol
_atom_type_description
_atom_type_scat_dispersion_real
_atom_type_scat_dispersion_imag
_atom_type_scat_source
C C 0.0033 0.0016 'International Tables Vol C Tables 4.2.6.8 and 6.1.1.4'
H H 0.0000 0.0000 'International Tables Vol C Tables 4.2.6.8 and 6.1.1.4'
Br Br -0.2901 2.4595 'International Tables Vol C Tables 4.2.6.8 and 6.1.1.4'
F F 0.0171 0.0103 'International Tables Vol C Tables 4.2.6.8 and 6.1.1.4'
O O 0.0106 0.0060 'International Tables Vol C Tables 4.2.6.8 and 6.1.1.4'
P P 0.1023 0.0942 'International Tables Vol C Tables 4.2.6.8 and 6.1.1.4'
Sb Sb -0.5866 1.5461 'International Tables Vol C Tables 4.2.6.8 and 6.1.1.4'

loop_
_exptl_crystal_face_index_h
_exptl_crystal_face_index_k
_exptl_crystal_face_index_l
_exptl_crystal_face_perp_dist
1.00 0.00 -1.00 0.0160
-1.00 0.00 1.00 0.0440
-1.00 1.00 -1.00 0.0240
0.00 -1.00 1.00 0.0410
0.00 1.00 -1.00 0.0100
-1.00 1.00 0.00 0.0250
1.00 -1.00 0.00 0.0330
1.00 1.00 -1.00 0.0140
-1.00 -1.00 1.00 0.0430
0.00 -1.00 0.00 0.0340
0.00 1.00 0.00 0.0150
-1.00 -1.00 0.00 0.0460
-1.00 1.00 1.00 0.0280
1.00 -1.00 -1.00 0.0250
0.00 1.00 1.00 0.0170
0.00 -1.00 -1.00 0.0370
-1.00 -1.00 -1.00 0.0470
-1.00 0.00 0.00 0.0490
1.00 0.00 0.00 0.0140

loop_
_geom_angle_atom_site_label_1
_geom_angle_atom_site_label_2
_geom_angle_atom_site_label_3
_geom_angle
_geom_angle_site_symmetry_1
_geom_angle_site_symmetry_3
_geom_angle_publ_flag
C1 Sb1 Br1 166.46(5) . . ?
C2 Sb1 Br1 90.49(6) . . ?
C2 Sb1 C1 78.78(8) . . ?
C20 Sb1 Br1 92.39(6) . . ?
C20 Sb1 C1 81.26(8) . . ?
C20 Sb1 C2 98.88(8) . . ?
C1 P1 C3 103.64(11) . . ?
C1 P1 C8 107.45(11) . . ?
C1 P1 C14 118.01(11) . . ?
C3 P1 C8 109.24(11) . . ?
C3 P1 C14 113.33(10) . . ?
C8 P1 C14 104.92(10) . . ?
C1 P2 C21 105.89(11) . . ?
C1 P2 C26 113.94(11) . . ?
C1 P2 C32 112.87(11) . . ?
C21 P2 C26 108.97(11) . . ?
C21 P2 C32 108.56(10) . . ?
C32 P2 C26 106.48(11) . . ?
Sb1 C1 H1 110.6 . . ?
P1 C1 Sb1 95.63(10) . . ?
P1 C1 P2 122.69(13) . . ?
P1 C1 H1 110.6 . . ?
P2 C1 Sb1 105.17(10) . . ?
P2 C1 H1 110.6 . . ?
C3 C2 Sb1 118.53(16) . . ?
C7 C2 Sb1 123.70(17) . . ?
C7 C2 C3 117.8(2) . . ?
C2 C3 P1 114.56(17) . . ?
C4 C3 P1 123.97(17) . . ?
C4 C3 C2 121.5(2) . . ?
C3 C4 H4 120.2 . . ?
C5 C4 C3 119.6(2) . . ?
C5 C4 H4 120.2 . . ?
C4 C5 H5 120.1 . . ?
C4 C5 C6 119.7(2) . . ?
C6 C5 H5 120.1 . . ?
C5 C6 H6 119.7 . . ?
C5 C6 C7 120.6(2) . . ?
C7 C6 H6 119.7 . . ?
C2 C7 C6 120.8(2) . . ?
C2 C7 H7 119.6 . . ?
C6 C7 H7 119.6 . . ?
C9 C8 P1 121.02(18) . . ?
C9 C8 C13 119.6(2) . . ?
C13 C8 P1 119.28(19) . . ?
C8 C9 H9 120.1 . . ?
C8 C9 C10 119.8(2) . . ?
C10 C9 H9 120.1 . . ?
C9 C10 H10 119.8 . . ?
C11 C10 C9 120.4(3) . . ?
C11 C10 H10 119.8 . . ?
C10 C11 H11 120.0 . . ?
C12 C11 C10 120.0(2) . . ?
C12 C11 H11 120.0 . . ?
C11 C12 H12 119.8 . . ?
C11 C12 C13 120.3(3) . . ?
C13 C12 H12 119.8 . . ?
C8 C13 H13 120.1 . . ?
C12 C13 C8 119.8(2) . . ?
C12 C13 H13 120.1 . . ?
C15 C14 P1 119.84(17) . . ?
C15 C14 C19 120.9(2) . . ?
C19 C14 P1 119.17(18) . . ?
C14 C15 H15 120.3 . . ?
C14 C15 C16 119.4(2) . . ?
C16 C15 H15 120.3 . . ?
C15 C16 H16 119.9 . . ?
C15 C16 C17 120.2(2) . . ?
C17 C16 H16 119.9 . . ?
C16 C17 H17 119.9 . . ?
C18 C17 C16 120.2(2) . . ?
C18 C17 H17 119.9 . . ?
C17 C18 H18 119.8 . . ?
C17 C18 C19 120.3(2) . . ?
C19 C18 H18 119.8 . . ?
C14 C19 C18 119.0(2) . . ?
C14 C19 H19 120.5 . . ?
C18 C19 H19 120.5 . . ?
C21 C20 Sb1 121.51(16) . . ?
C25 C20 Sb1 120.41(17) . . ?
C25 C20 C21 117.4(2) . . ?
C20 C21 P2 118.94(17) . . ?
C22 C21 P2 119.51(18) . . ?
C22 C21 C20 121.4(2) . . ?
C21 C22 H22 120.2 . . ?
C23 C22 C21 119.7(2) . . ?
C23 C22 H22 120.2 . . ?
C22 C23 H23 120.2 . . ?
C24 C23 C22 119.6(2) . . ?
C24 C23 H23 120.2 . . ?
C23 C24 H24 119.7 . . ?
C23 C24 C25 120.6(2) . . ?
C25 C24 H24 119.7 . . ?
C20 C25 H25 119.4 . . ?
C24 C25 C20 121.2(2) . . ?
C24 C25 H25 119.4 . . ?
C27 C26 P2 120.61(19) . . ?
C27 C26 C31 119.7(2) . . ?
C31 C26 P2 119.61(19) . . ?
C26 C27 H27 120.2 . . ?
C28 C27 C26 119.6(3) . . ?
C28 C27 H27 120.2 . . ?
C27 C28 H28 119.7 . . ?
C29 C28 C27 120.6(3) . . ?
C29 C28 H28 119.7 . . ?
C28 C29 H29 119.9 . . ?
C28 C29 C30 120.3(3) . . ?
C30 C29 H29 119.9 . . ?
C29 C30 H30 120.1 . . ?
C29 C30 C31 119.9(3) . . ?
C31 C30 H30 120.1 . . ?
C26 C31 H31 120.0 . . ?
C30 C31 C26 120.0(3) . . ?
C30 C31 H31 120.0 . . ?
C33 C32 P2 118.93(17) . . ?
C37 C32 P2 121.26(17) . . ?
C37 C32 C33 119.8(2) . . ?
C32 C33 H33 119.9 . . ?
C34 C33 C32 120.2(2) . . ?
C34 C33 H33 119.9 . . ?
C33 C34 H34 120.0 . . ?
C33 C34 C35 120.1(2) . . ?
C35 C34 H34 120.0 . . ?
C34 C35 H35 120.0 . . ?
C36 C35 C34 120.1(2) . . ?
C36 C35 H35 120.0 . . ?
C35 C36 H36 119.7 . . ?
C35 C36 C37 120.6(2) . . ?
C37 C36 H36 119.7 . . ?
C32 C37 H37 120.4 . . ?
C36 C37 C32 119.3(2) . . ?
C36 C37 H37 120.4 . . ?
F2 Sb2 F1 89.02(8) . . ?
F2 Sb2 F5 179.11(9) . . ?
F2 Sb2 F6 90.47(8) . . ?
F3 Sb2 F1 91.43(9) . . ?
F3 Sb2 F2 90.08(9) . . ?
F3 Sb2 F4 91.31(10) . . ?
F3 Sb2 F5 90.28(10) . . ?
F3 Sb2 F6 178.26(9) . . ?
F4 Sb2 F1 177.25(9) . . ?
F4 Sb2 F2 90.79(10) . . ?
F4 Sb2 F5 90.02(10) . . ?
F4 Sb2 F6 90.34(9) . . ?
F5 Sb2 F1 90.16(8) . . ?
F6 Sb2 F1 86.92(8) . . ?
F6 Sb2 F5 89.15(9) . . ?
C38 O1 C41 110.0(2) . . ?
O1 C38 H38A 110.1 . . ?
O1 C38 H38B 110.1 . . ?
O1 C38 C39 108.1(2) . . ?
H38A C38 H38B 108.4 . . ?
C39 C38 H38A 110.1 . . ?
C39 C38 H38B 110.1 . . ?
C38 C39 H39A 111.0 . . ?
C38 C39 H39B 111.0 . . ?
C38 C39 C40 103.8(2) . . ?
H39A C39 H39B 109.0 . . ?
C40 C39 H39A 111.0 . . ?
C40 C39 H39B 111.0 . . ?
C39 C40 H40A 111.2 . . ?
C39 C40 H40B 111.2 . . ?
H40A C40 H40B 109.1 . . ?
C41 C40 C39 102.7(2) . . ?
C41 C40 H40A 111.2 . . ?
C41 C40 H40B 111.2 . . ?
O1 C41 C40 106.5(2) . . ?
O1 C41 H41A 110.4 . . ?
O1 C41 H41B 110.4 . . ?
C40 C41 H41A 110.4 . . ?
C40 C41 H41B 110.4 . . ?
H41A C41 H41B 108.6 . . ?

loop_
_geom_bond_atom_site_label_1
_geom_bond_atom_site_label_2
_geom_bond_distance
_geom_bond_site_symmetry_2
_geom_bond_publ_flag
Sb1 Br1 2.7269(3) . ?
Sb1 C1 2.536(2) . ?
Sb1 C2 2.192(2) . ?
Sb1 C20 2.173(2) . ?
P1 C1 1.753(2) . ?
P1 C3 1.800(2) . ?
P1 C8 1.803(2) . ?
P1 C14 1.813(2) . ?
P2 C1 1.763(2) . ?
P2 C21 1.798(2) . ?
P2 C26 1.808(2) . ?
P2 C32 1.800(2) . ?
C1 H1 1.0000 . ?
C2 C3 1.413(3) . ?
C2 C7 1.391(3) . ?
C3 C4 1.394(3) . ?
C4 H4 0.9500 . ?
C4 C5 1.387(3) . ?
C5 H5 0.9500 . ?
C5 C6 1.390(3) . ?
C6 H6 0.9500 . ?
C6 C7 1.395(3) . ?
C7 H7 0.9500 . ?
C8 C9 1.385(3) . ?
C8 C13 1.397(3) . ?
C9 H9 0.9500 . ?
C9 C10 1.389(4) . ?
C10 H10 0.9500 . ?
C10 C11 1.380(4) . ?
C11 H11 0.9500 . ?
C11 C12 1.376(4) . ?
C12 H12 0.9500 . ?
C12 C13 1.385(4) . ?
C13 H13 0.9500 . ?
C14 C15 1.385(3) . ?
C14 C19 1.393(3) . ?
C15 H15 0.9500 . ?
C15 C16 1.386(3) . ?
C16 H16 0.9500 . ?
C16 C17 1.389(4) . ?
C17 H17 0.9500 . ?
C17 C18 1.380(4) . ?
C18 H18 0.9500 . ?
C18 C19 1.394(3) . ?
C19 H19 0.9500 . ?
C20 C21 1.405(3) . ?
C20 C25 1.397(3) . ?
C21 C22 1.397(3) . ?
C22 H22 0.9500 . ?
C22 C23 1.389(3) . ?
C23 H23 0.9500 . ?
C23 C24 1.383(3) . ?
C24 H24 0.9500 . ?
C24 C25 1.390(3) . ?
C25 H25 0.9500 . ?
C26 C27 1.396(3) . ?
C26 C31 1.401(3) . ?
C27 H27 0.9500 . ?
C27 C28 1.388(4) . ?
C28 H28 0.9500 . ?
C28 C29 1.382(4) . ?
C29 H29 0.9500 . ?
C29 C30 1.387(4) . ?
C30 H30 0.9500 . ?
C30 C31 1.390(4) . ?
C31 H31 0.9500 . ?
C32 C33 1.400(3) . ?
C32 C37 1.398(3) . ?
C33 H33 0.9500 . ?
C33 C34 1.382(3) . ?
C34 H34 0.9500 . ?
C34 C35 1.387(4) . ?
C35 H35 0.9500 . ?
C35 C36 1.386(4) . ?
C36 H36 0.9500 . ?
C36 C37 1.391(3) . ?
C37 H37 0.9500 . ?
Sb2 F1 1.8776(16) . ?
Sb2 F2 1.8726(18) . ?
Sb2 F3 1.8563(18) . ?
Sb2 F4 1.8632(19) . ?
Sb2 F5 1.8764(18) . ?
Sb2 F6 1.8736(16) . ?
O1 C38 1.419(3) . ?
O1 C41 1.429(3) . ?
C38 H38A 0.9900 . ?
C38 H38B 0.9900 . ?
C38 C39 1.498(4) . ?
C39 H39A 0.9900 . ?
C39 H39B 0.9900 . ?
C39 C40 1.523(4) . ?
C40 H40A 0.9900 . ?
C40 H40B 0.9900 . ?
C40 C41 1.521(4) . ?
C41 H41A 0.9900 . ?
C41 H41B 0.9900 . ?

loop_
_geom_torsion_atom_site_label_1
_geom_torsion_atom_site_label_2
_geom_torsion_atom_site_label_3
_geom_torsion_atom_site_label_4
_geom_torsion
_geom_torsion_site_symmetry_1
_geom_torsion_site_symmetry_2
_geom_torsion_site_symmetry_3
_geom_torsion_site_symmetry_4
_geom_torsion_publ_flag
Sb1 C2 C3 P1 -0.6(2) . . . . ?
Sb1 C2 C3 C4 178.00(17) . . . . ?
Sb1 C2 C7 C6 -177.61(17) . . . . ?
Sb1 C20 C21 P2 -14.0(3) . . . . ?
Sb1 C20 C21 C22 170.04(17) . . . . ?
Sb1 C20 C25 C24 -169.32(17) . . . . ?
P1 C3 C4 C5 178.36(18) . . . . ?
P1 C8 C9 C10 -178.1(2) . . . . ?
P1 C8 C13 C12 178.9(2) . . . . ?
P1 C14 C15 C16 -179.83(18) . . . . ?
P1 C14 C19 C18 -179.85(18) . . . . ?
P2 C21 C22 C23 -176.69(18) . . . . ?
P2 C26 C27 C28 178.8(2) . . . . ?
P2 C26 C31 C30 -177.5(2) . . . . ?
P2 C32 C33 C34 -175.77(19) . . . . ?
P2 C32 C37 C36 176.27(19) . . . . ?
C1 P1 C3 C2 40.56(19) . . . . ?
C1 P1 C3 C4 -138.0(2) . . . . ?
C1 P1 C8 C9 -131.0(2) . . . . ?
C1 P1 C8 C13 52.1(2) . . . . ?
C1 P1 C14 C15 172.54(18) . . . . ?
C1 P1 C14 C19 -9.9(2) . . . . ?
C1 P2 C21 C20 28.2(2) . . . . ?
C1 P2 C21 C22 -155.75(19) . . . . ?
C1 P2 C26 C27 21.5(2) . . . . ?
C1 P2 C26 C31 -161.42(19) . . . . ?
C1 P2 C32 C33 78.6(2) . . . . ?
C1 P2 C32 C37 -99.5(2) . . . . ?
C2 C3 C4 C5 -0.1(3) . . . . ?
C3 P1 C1 Sb1 -51.00(10) . . . . ?
C3 P1 C1 P2 61.06(17) . . . . ?
C3 P1 C8 C9 -19.2(2) . . . . ?
C3 P1 C8 C13 163.9(2) . . . . ?
C3 P1 C14 C15 51.2(2) . . . . ?
C3 P1 C14 C19 -131.23(19) . . . . ?
C3 C2 C7 C6 1.6(3) . . . . ?
C3 C4 C5 C6 1.0(3) . . . . ?
C4 C5 C6 C7 -0.7(4) . . . . ?
C5 C6 C7 C2 -0.7(4) . . . . ?
C7 C2 C3 P1 -179.79(17) . . . . ?
C7 C2 C3 C4 -1.2(3) . . . . ?
C8 P1 C1 Sb1 64.58(11) . . . . ?
C8 P1 C1 P2 176.64(14) . . . . ?
C8 P1 C3 C2 -73.74(19) . . . . ?
C8 P1 C3 C4 107.7(2) . . . . ?
C8 P1 C14 C15 -67.9(2) . . . . ?
C8 P1 C14 C19 109.7(2) . . . . ?
C8 C9 C10 C11 -0.6(4) . . . . ?
C9 C8 C13 C12 2.0(4) . . . . ?
C9 C10 C11 C12 1.8(4) . . . . ?
C10 C11 C12 C13 -1.1(5) . . . . ?
C11 C12 C13 C8 -0.8(4) . . . . ?
C13 C8 C9 C10 -1.3(4) . . . . ?
C14 P1 C1 Sb1 -177.20(8) . . . . ?
C14 P1 C1 P2 -65.14(18) . . . . ?
C14 P1 C3 C2 169.68(16) . . . . ?
C14 P1 C3 C4 -8.8(2) . . . . ?
C14 P1 C8 C9 102.6(2) . . . . ?
C14 P1 C8 C13 -74.3(2) . . . . ?
C14 C15 C16 C17 -1.0(4) . . . . ?
C15 C14 C19 C18 -2.3(4) . . . . ?
C15 C16 C17 C18 -0.9(4) . . . . ?
C16 C17 C18 C19 1.2(4) . . . . ?
C17 C18 C19 C14 0.3(4) . . . . ?
C19 C14 C15 C16 2.6(4) . . . . ?
C20 C21 C22 C23 -0.8(4) . . . . ?
C21 P2 C1 Sb1 -25.84(12) . . . . ?
C21 P2 C1 P1 -132.98(14) . . . . ?
C21 P2 C26 C27 -96.5(2) . . . . ?
C21 P2 C26 C31 80.6(2) . . . . ?
C21 P2 C32 C33 -164.28(18) . . . . ?
C21 P2 C32 C37 17.6(2) . . . . ?
C21 C20 C25 C24 1.5(3) . . . . ?
C21 C22 C23 C24 1.3(4) . . . . ?
C22 C23 C24 C25 -0.5(4) . . . . ?
C23 C24 C25 C20 -0.9(4) . . . . ?
C25 C20 C21 P2 175.33(17) . . . . ?
C25 C20 C21 C22 -0.6(3) . . . . ?
C26 P2 C1 Sb1 -145.59(10) . . . . ?
C26 P2 C1 P1 107.28(16) . . . . ?
C26 P2 C21 C20 151.16(18) . . . . ?
C26 P2 C21 C22 -32.8(2) . . . . ?
C26 P2 C32 C33 -47.1(2) . . . . ?
C26 P2 C32 C37 134.79(19) . . . . ?
C26 C27 C28 C29 -1.7(4) . . . . ?
C27 C26 C31 C30 -0.4(4) . . . . ?
C27 C28 C29 C30 0.4(4) . . . . ?
C28 C29 C30 C31 1.0(4) . . . . ?
C29 C30 C31 C26 -0.9(4) . . . . ?
C31 C26 C27 C28 1.7(4) . . . . ?
C32 P2 C1 Sb1 92.80(11) . . . . ?
C32 P2 C1 P1 -14.34(19) . . . . ?
C32 P2 C21 C20 -93.25(19) . . . . ?
C32 P2 C21 C22 82.8(2) . . . . ?
C32 P2 C26 C27 146.6(2) . . . . ?
C32 P2 C26 C31 -36.3(2) . . . . ?
C32 C33 C34 C35 -1.5(4) . . . . ?
C33 C32 C37 C36 -1.8(3) . . . . ?
C33 C34 C35 C36 0.1(4) . . . . ?
C34 C35 C36 C37 0.4(4) . . . . ?
C35 C36 C37 C32 0.4(4) . . . . ?
C37 C32 C33 C34 2.4(4) . . . . ?
O1 C38 C39 C40 21.8(3) . . . . ?
C38 O1 C41 C40 -14.4(3) . . . . ?
C38 C39 C40 C41 -29.1(3) . . . . ?
C39 C40 C41 O1 27.0(3) . . . . ?
C41 O1 C38 C39 -4.8(3) . . . . ?
